data_1556007
loop_
_publ_author_name
'Halli, Juliette'
'Bolte, Michael'
'Bats, Jan'
'Manolikakes, Georg'

_publ_section_title
;
 Modular Two-Step Approach for the Stereodivergent Synthesis of
 1,3-Diamines with Three Continuous Stereocenters.
;
_journal_issue 3
_journal_name_full 'Organic letters'
_journal_page_first 674
_journal_page_last 677
_journal_paper_doi 10.1021/acs.orglett.6b03841
_journal_volume 19
_journal_year 2017
_chemical_formula_moiety 'C33 H34 N2 O5'
_chemical_formula_sum 'C33 H34 N2 O5'
_chemical_formula_weight 538.62
_space_group_crystal_system monoclinic
_space_group_IT_number 14
_space_group_name_Hall '-P 2ybc'
_space_group_name_H-M_alt 'P 1 21/c 1'
_atom_sites_solution_hydrogens mixed
_audit_creation_method SHELXL-2014/6
_cell_angle_alpha 90
_cell_angle_beta 108.518(4)
_cell_angle_gamma 90
_cell_formula_units_Z 4
_cell_length_a 13.9135(7)
_cell_length_b 11.8443(5)
_cell_length_c 18.4125(10)
_cell_measurement_reflns_used 33804
_cell_measurement_temperature 173(2)
_cell_measurement_theta_max 27.91
_cell_measurement_theta_min 3.4
_cell_volume 2877.2(3)
_computing_cell_refinement 'X-Area (Stoe & Cie, 2001)'
_computing_data_collection 'X-Area (Stoe & Cie, 2001)'
_computing_data_reduction 'X-Area (Stoe & Cie, 2001)'
_computing_molecular_graphics 'XP in SHELXTL-Plus (Sheldrick, 2008)'
_computing_publication_material SHELXL
_computing_structure_refinement 'SHELXL-2014/6 (Sheldrick, 2014)'
_computing_structure_solution 'SHELXS (Sheldrick, 2008)'
_diffrn_ambient_temperature 173(2)
_diffrn_measured_fraction_theta_full 0.997
_diffrn_measured_fraction_theta_max 0.989
_diffrn_measurement_device_type 'STOE IPDS II two-circle-diffractometer'
_diffrn_measurement_method \w
_diffrn_radiation_type MoK\a
_diffrn_radiation_wavelength 0.71073
_diffrn_reflns_av_R_equivalents 0.0373
_diffrn_reflns_av_unetI/netI 0.0254
_diffrn_reflns_Laue_measured_fraction_full 0.997
_diffrn_reflns_Laue_measured_fraction_max 0.989
_diffrn_reflns_limit_h_max 18
_diffrn_reflns_limit_h_min -18
_diffrn_reflns_limit_k_max 15
_diffrn_reflns_limit_k_min -15
_diffrn_reflns_limit_l_max 22
_diffrn_reflns_limit_l_min -23
_diffrn_reflns_number 33804
_diffrn_reflns_point_group_measured_fraction_full 0.997
_diffrn_reflns_point_group_measured_fraction_max 0.989
_diffrn_reflns_theta_full 25.000
_diffrn_reflns_theta_max 27.623
_diffrn_reflns_theta_min 3.401
_diffrn_source 'Genix 3D I\mS microfocus X-ray source'
_exptl_absorpt_coefficient_mu 0.084
_exptl_absorpt_correction_T_max 1.000
_exptl_absorpt_correction_T_min 0.337
_exptl_absorpt_correction_type multi-scan
_exptl_absorpt_process_details 'X-Area (Stoe & Cie, 2001)'
_exptl_crystal_colour colourless
_exptl_crystal_density_diffrn 1.243
_exptl_crystal_description block
_exptl_crystal_F_000 1144
_exptl_crystal_size_max 0.230
_exptl_crystal_size_mid 0.210
_exptl_crystal_size_min 0.210
_refine_diff_density_max 0.267
_refine_diff_density_min -0.194
_refine_diff_density_rms 0.039
_refine_ls_extinction_method none
_refine_ls_goodness_of_fit_ref 1.101
_refine_ls_hydrogen_treatment mixed
_refine_ls_matrix_type full
_refine_ls_number_parameters 372
_refine_ls_number_reflns 6618
_refine_ls_number_restraints 0
_refine_ls_restrained_S_all 1.101
_refine_ls_R_factor_all 0.0600
_refine_ls_R_factor_gt 0.0471
_refine_ls_shift/su_max 0.000
_refine_ls_shift/su_mean 0.000
_refine_ls_structure_factor_coef Fsqd
_refine_ls_weighting_details 'w=1/[\s^2^(Fo^2^)+(0.0554P)^2^+0.6088P] where P=(Fo^2^+2Fc^2^)/3'
_refine_ls_weighting_scheme calc
_refine_ls_wR_factor_gt 0.1108
_refine_ls_wR_factor_ref 0.1166
_reflns_Friedel_coverage 0.000
_reflns_number_gt 5503
_reflns_number_total 6618
_reflns_threshold_expression 'I > 2\s(I)'
_cod_data_source_file 7b.cif
_cod_data_source_block ma48
_cod_original_sg_symbol_H-M 'P 21/c'
_cod_database_code 1556007
_shelx_space_group_comment
; 
The symmetry employed for this shelxl refinement is uniquely defined 
by the following loop, which should always be used as a source of 
symmetry information in preference to the above space-group names. 
They are only intended as comments. 
;
_shelx_estimated_absorpt_t_min 0.981
_shelx_estimated_absorpt_t_max 0.983
_shelxl_version_number 2014/6

loop_
_space_group_symop_operation_xyz
'x, y, z'
'-x, y+1/2, -z+1/2'
'-x, -y, -z'
'x, -y-1/2, z-1/2'

loop_
_atom_site_label
_atom_site_type_symbol
_atom_site_fract_x
_atom_site_fract_y
_atom_site_fract_z
_atom_site_U_iso_or_equiv
_atom_site_adp_type
_atom_site_occupancy
_atom_site_site_symmetry_order
_atom_site_calc_flag
_atom_site_refinement_flags_posn
_atom_site_refinement_flags_adp
O1 O 0.71571(9) 0.67831(10) 0.18818(6) 0.0452(3) Uani 1 1 d . .
O2 O 0.89661(7) 0.80048(8) 0.47037(6) 0.0335(2) Uani 1 1 d . .
N1 N 0.76373(9) 0.70475(10) 0.31667(7) 0.0300(2) Uani 1 1 d . .
H1 H 0.8112(13) 0.7338(15) 0.3590(11) 0.038(4) Uiso 1 1 d . .
N2 N 0.74456(8) 0.75394(9) 0.48207(6) 0.0251(2) Uani 1 1 d . .
H2 H 0.6881(13) 0.7772(15) 0.4902(10) 0.035(4) Uiso 1 1 d . .
C1 C 0.77767(11) 0.71456(11) 0.24737(8) 0.0305(3) Uani 1 1 d . .
C2 C 0.66677(10) 0.66853(12) 0.32379(8) 0.0301(3) Uani 1 1 d . .
H2A H 0.6329 0.6228 0.2770 0.036 Uiso 1 1 calc R U
C3 C 0.68105(11) 0.58806(11) 0.39288(8) 0.0300(3) Uani 1 1 d . .
H3 H 0.6130 0.5768 0.3994 0.036 Uiso 1 1 calc R U
C4 C 0.75375(9) 0.63230(10) 0.47027(7) 0.0250(3) Uani 1 1 d . .
H4 H 0.8245 0.6185 0.4698 0.030 Uiso 1 1 calc R U
C5 C 0.81821(9) 0.82795(11) 0.48424(7) 0.0251(3) Uani 1 1 d . .
C6 C 0.71876(14) 0.47192(13) 0.37640(9) 0.0435(4) Uani 1 1 d . .
H6A H 0.7274 0.4222 0.4206 0.065 Uiso 1 1 calc R U
H6B H 0.6691 0.4388 0.3311 0.065 Uiso 1 1 calc R U
H6C H 0.7839 0.4806 0.3670 0.065 Uiso 1 1 calc R U
C11 C 0.87317(10) 0.77257(11) 0.24585(8) 0.0299(3) Uani 1 1 d . .
C12 C 0.90401(12) 0.75582(14) 0.18166(9) 0.0383(3) Uani 1 1 d . .
H12 H 0.8661 0.7071 0.1419 0.046 Uiso 1 1 calc R U
C13 C 0.98958(13) 0.80974(16) 0.17544(10) 0.0467(4) Uani 1 1 d . .
H13 H 1.0099 0.7979 0.1314 0.056 Uiso 1 1 calc R U
C14 C 1.04534(12) 0.88054(15) 0.23308(11) 0.0460(4) Uani 1 1 d . .
H14 H 1.1041 0.9170 0.2288 0.055 Uiso 1 1 calc R U
C15 C 1.01561(12) 0.89836(14) 0.29714(10) 0.0417(4) Uani 1 1 d . .
H15 H 1.0539 0.9472 0.3367 0.050 Uiso 1 1 calc R U
C16 C 0.92970(11) 0.84486(12) 0.30363(9) 0.0350(3) Uani 1 1 d . .
H16 H 0.9094 0.8575 0.3476 0.042 Uiso 1 1 calc R U
C21 C 0.59552(10) 0.76734(12) 0.32275(8) 0.0307(3) Uani 1 1 d . .
C22 C 0.49697(11) 0.74361(15) 0.32155(9) 0.0398(3) Uani 1 1 d . .
H22 H 0.4749 0.6674 0.3191 0.048 Uiso 1 1 calc R U
C23 C 0.43094(12) 0.82975(17) 0.32393(10) 0.0479(4) Uani 1 1 d . .
H23 H 0.3639 0.8121 0.3230 0.057 Uiso 1 1 calc R U
C24 C 0.46133(13) 0.94141(16) 0.32770(9) 0.0482(4) Uani 1 1 d . .
H24 H 0.4167 1.0001 0.3316 0.058 Uiso 1 1 calc R U
C25 C 0.55790(13) 0.96646(14) 0.32578(10) 0.0456(4) Uani 1 1 d . .
H25 H 0.5788 1.0429 0.3266 0.055 Uiso 1 1 calc R U
C26 C 0.62443(12) 0.87983(13) 0.32261(9) 0.0367(3) Uani 1 1 d . .
H26 H 0.6900 0.8978 0.3203 0.044 Uiso 1 1 calc R U
C41 C 0.74153(9) 0.56813(10) 0.53835(7) 0.0244(3) Uani 1 1 d . .
C42 C 0.81605(9) 0.49247(11) 0.58000(7) 0.0257(3) Uani 1 1 d . .
C43 C 0.81039(10) 0.43828(11) 0.64592(8) 0.0277(3) Uani 1 1 d . .
H43 H 0.8616 0.3869 0.6732 0.033 Uiso 1 1 calc R U
C44 C 0.72800(10) 0.46152(11) 0.67040(8) 0.0288(3) Uani 1 1 d . .
C45 C 0.65087(10) 0.53443(11) 0.63012(8) 0.0296(3) Uani 1 1 d . .
H45 H 0.5941 0.5481 0.6470 0.036 Uiso 1 1 calc R U
C46 C 0.65879(9) 0.58666(11) 0.56487(8) 0.0267(3) Uani 1 1 d . .
O47 O 0.89439(7) 0.47586(9) 0.55118(6) 0.0348(2) Uani 1 1 d . .
C47 C 0.97373(11) 0.39983(13) 0.59040(10) 0.0384(3) Uani 1 1 d . .
H47A H 1.0072 0.4276 0.6425 0.058 Uiso 1 1 calc R U
H47B H 1.0233 0.3949 0.5628 0.058 Uiso 1 1 calc R U
H47C H 0.9451 0.3249 0.5929 0.058 Uiso 1 1 calc R U
O48 O 0.71481(8) 0.41630(9) 0.73509(6) 0.0396(3) Uani 1 1 d . .
C48 C 0.79224(14) 0.34355(16) 0.78045(10) 0.0492(4) Uani 1 1 d . .
H48A H 0.8008 0.2797 0.7492 0.074 Uiso 1 1 calc R U
H48B H 0.7731 0.3155 0.8240 0.074 Uiso 1 1 calc R U
H48C H 0.8561 0.3854 0.7993 0.074 Uiso 1 1 calc R U
O49 O 0.58755(7) 0.66137(9) 0.52198(6) 0.0356(2) Uani 1 1 d . .
C49 C 0.50347(13) 0.68752(18) 0.54772(13) 0.0574(5) Uani 1 1 d . .
H49A H 0.4642 0.6188 0.5476 0.086 Uiso 1 1 calc R U
H49B H 0.4602 0.7436 0.5134 0.086 Uiso 1 1 calc R U
H49C H 0.5283 0.7181 0.5998 0.086 Uiso 1 1 calc R U
C51 C 0.79941(10) 0.94880(11) 0.50048(7) 0.0264(3) Uani 1 1 d . .
C52 C 0.72730(11) 0.98112(12) 0.53413(9) 0.0351(3) Uani 1 1 d . .
H52 H 0.6896 0.9255 0.5506 0.042 Uiso 1 1 calc R U
C53 C 0.71055(13) 1.09504(13) 0.54360(10) 0.0431(4) Uani 1 1 d . .
H53 H 0.6604 1.1170 0.5658 0.052 Uiso 1 1 calc R U
C54 C 0.76614(13) 1.17659(13) 0.52111(9) 0.0421(4) Uani 1 1 d . .
H54 H 0.7535 1.2543 0.5272 0.051 Uiso 1 1 calc R U
C55 C 0.84005(13) 1.14515(13) 0.48979(9) 0.0417(4) Uani 1 1 d . .
H55 H 0.8794 1.2011 0.4753 0.050 Uiso 1 1 calc R U
C56 C 0.85678(11) 1.03146(12) 0.47952(8) 0.0337(3) Uani 1 1 d . .
H56 H 0.9077 1.0099 0.4580 0.040 Uiso 1 1 calc R U

loop_
_atom_site_aniso_label
_atom_site_aniso_U_11
_atom_site_aniso_U_22
_atom_site_aniso_U_33
_atom_site_aniso_U_23
_atom_site_aniso_U_13
_atom_site_aniso_U_12
O1 0.0538(7) 0.0542(7) 0.0271(5) -0.0075(5) 0.0121(5) -0.0133(5)
O2 0.0303(5) 0.0340(5) 0.0407(6) -0.0055(4) 0.0178(4) -0.0003(4)
N1 0.0316(6) 0.0354(6) 0.0231(6) -0.0009(5) 0.0086(5) -0.0021(5)
N2 0.0236(5) 0.0242(5) 0.0284(5) 0.0016(4) 0.0096(4) 0.0035(4)
C1 0.0388(7) 0.0276(6) 0.0251(6) 0.0005(5) 0.0101(5) 0.0034(5)
C2 0.0310(6) 0.0338(7) 0.0244(6) -0.0003(5) 0.0075(5) -0.0032(5)
C3 0.0339(7) 0.0278(6) 0.0275(7) 0.0006(5) 0.0087(5) -0.0031(5)
C4 0.0260(6) 0.0230(6) 0.0273(6) 0.0013(5) 0.0102(5) 0.0031(5)
C5 0.0260(6) 0.0290(6) 0.0203(6) 0.0006(5) 0.0075(5) 0.0008(5)
C6 0.0631(10) 0.0292(7) 0.0350(8) -0.0033(6) 0.0110(7) 0.0006(7)
C11 0.0356(7) 0.0296(6) 0.0250(6) 0.0070(5) 0.0103(5) 0.0073(5)
C12 0.0419(8) 0.0456(8) 0.0290(7) 0.0058(6) 0.0133(6) 0.0100(7)
C13 0.0445(8) 0.0612(11) 0.0417(9) 0.0157(8) 0.0242(7) 0.0151(8)
C14 0.0345(7) 0.0506(9) 0.0554(10) 0.0233(8) 0.0178(7) 0.0085(7)
C15 0.0391(8) 0.0395(8) 0.0435(9) 0.0110(7) 0.0088(7) 0.0002(6)
C16 0.0400(7) 0.0342(7) 0.0314(7) 0.0047(6) 0.0125(6) 0.0018(6)
C21 0.0305(6) 0.0376(7) 0.0219(6) 0.0039(5) 0.0051(5) 0.0018(5)
C22 0.0344(7) 0.0474(9) 0.0351(8) 0.0003(7) 0.0074(6) -0.0022(6)
C23 0.0342(8) 0.0668(11) 0.0418(9) 0.0043(8) 0.0109(6) 0.0084(7)
C24 0.0502(9) 0.0588(11) 0.0345(8) 0.0110(7) 0.0118(7) 0.0237(8)
C25 0.0553(10) 0.0387(8) 0.0410(9) 0.0134(7) 0.0128(7) 0.0118(7)
C26 0.0377(7) 0.0376(8) 0.0329(7) 0.0103(6) 0.0086(6) 0.0046(6)
C41 0.0249(6) 0.0238(6) 0.0248(6) 0.0001(5) 0.0082(5) 0.0013(5)
C42 0.0252(6) 0.0231(6) 0.0289(6) -0.0026(5) 0.0086(5) 0.0032(5)
C43 0.0301(6) 0.0223(6) 0.0280(6) 0.0010(5) 0.0054(5) 0.0055(5)
C44 0.0354(7) 0.0248(6) 0.0267(6) 0.0011(5) 0.0106(5) -0.0007(5)
C45 0.0284(6) 0.0306(7) 0.0335(7) 0.0018(5) 0.0150(5) 0.0023(5)
C46 0.0238(6) 0.0255(6) 0.0300(7) 0.0028(5) 0.0072(5) 0.0036(5)
O47 0.0313(5) 0.0365(5) 0.0403(6) 0.0057(4) 0.0166(4) 0.0139(4)
C47 0.0297(7) 0.0333(7) 0.0509(9) -0.0020(6) 0.0109(6) 0.0119(6)
O48 0.0494(6) 0.0404(6) 0.0334(5) 0.0118(4) 0.0191(5) 0.0080(5)
C48 0.0562(10) 0.0522(10) 0.0355(8) 0.0169(7) 0.0095(7) 0.0066(8)
O49 0.0250(4) 0.0430(6) 0.0410(6) 0.0137(5) 0.0134(4) 0.0120(4)
C49 0.0373(8) 0.0693(12) 0.0750(13) 0.0294(10) 0.0309(9) 0.0289(8)
C51 0.0284(6) 0.0266(6) 0.0236(6) 0.0001(5) 0.0073(5) 0.0005(5)
C52 0.0387(7) 0.0309(7) 0.0409(8) 0.0021(6) 0.0202(6) 0.0032(6)
C53 0.0479(9) 0.0344(8) 0.0521(10) -0.0028(7) 0.0230(7) 0.0090(7)
C54 0.0550(9) 0.0259(7) 0.0413(8) -0.0033(6) 0.0095(7) 0.0026(6)
C55 0.0566(9) 0.0302(7) 0.0389(8) -0.0035(6) 0.0162(7) -0.0126(7)
C56 0.0376(7) 0.0343(7) 0.0315(7) -0.0069(6) 0.0143(6) -0.0082(6)

loop_
_atom_type_symbol
_atom_type_description
_atom_type_scat_dispersion_real
_atom_type_scat_dispersion_imag
_atom_type_scat_source
C C 0.0033 0.0016 'International Tables Vol C Tables 4.2.6.8 and 6.1.1.4'
H H 0.0000 0.0000 'International Tables Vol C Tables 4.2.6.8 and 6.1.1.4'
N N 0.0061 0.0033 'International Tables Vol C Tables 4.2.6.8 and 6.1.1.4'
O O 0.0106 0.0060 'International Tables Vol C Tables 4.2.6.8 and 6.1.1.4'

loop_
_geom_angle_atom_site_label_1
_geom_angle_atom_site_label_2
_geom_angle_atom_site_label_3
_geom_angle
C1 N1 C2 121.48(12)
C1 N1 H1 119.4(11)
C2 N1 H1 118.1(11)
C5 N2 C4 123.01(11)
C5 N2 H2 120.1(11)
C4 N2 H2 116.9(11)
O1 C1 N1 122.26(14)
O1 C1 C11 121.11(13)
N1 C1 C11 116.63(12)
N1 C2 C21 112.79(11)
N1 C2 C3 111.89(11)
C21 C2 C3 113.21(12)
N1 C2 H2A 106.1
C21 C2 H2A 106.1
C3 C2 H2A 106.1
C6 C3 C2 110.55(12)
C6 C3 C4 108.63(11)
C2 C3 C4 114.93(11)
C6 C3 H3 107.5
C2 C3 H3 107.5
C4 C3 H3 107.5
N2 C4 C41 109.30(10)
N2 C4 C3 113.88(10)
C41 C4 C3 112.13(10)
N2 C4 H4 107.1
C41 C4 H4 107.1
C3 C4 H4 107.1
O2 C5 N2 122.46(12)
O2 C5 C51 120.74(12)
N2 C5 C51 116.73(11)
C3 C6 H6A 109.5
C3 C6 H6B 109.5
H6A C6 H6B 109.5
C3 C6 H6C 109.5
H6A C6 H6C 109.5
H6B C6 H6C 109.5
C12 C11 C16 118.85(14)
C12 C11 C1 117.55(13)
C16 C11 C1 123.55(13)
C13 C12 C11 120.52(16)
C13 C12 H12 119.7
C11 C12 H12 119.7
C14 C13 C12 120.21(16)
C14 C13 H13 119.9
C12 C13 H13 119.9
C13 C14 C15 120.01(15)
C13 C14 H14 120.0
C15 C14 H14 120.0
C14 C15 C16 120.08(16)
C14 C15 H15 120.0
C16 C15 H15 120.0
C15 C16 C11 120.32(15)
C15 C16 H16 119.8
C11 C16 H16 119.8
C26 C21 C22 118.46(14)
C26 C21 C2 123.07(13)
C22 C21 C2 118.46(13)
C23 C22 C21 120.74(16)
C23 C22 H22 119.6
C21 C22 H22 119.6
C22 C23 C24 120.75(16)
C22 C23 H23 119.6
C24 C23 H23 119.6
C23 C24 C25 119.09(16)
C23 C24 H24 120.5
C25 C24 H24 120.5
C24 C25 C26 120.30(16)
C24 C25 H25 119.9
C26 C25 H25 119.9
C21 C26 C25 120.51(15)
C21 C26 H26 119.7
C25 C26 H26 119.7
C42 C41 C46 117.15(12)
C42 C41 C4 120.92(11)
C46 C41 C4 121.83(11)
O47 C42 C43 122.82(11)
O47 C42 C41 114.94(12)
C43 C42 C41 122.23(12)
C44 C43 C42 118.16(11)
C44 C43 H43 120.9
C42 C43 H43 120.9
O48 C44 C43 123.91(12)
O48 C44 C45 114.31(12)
C43 C44 C45 121.78(12)
C46 C45 C44 118.55(12)
C46 C45 H45 120.7
C44 C45 H45 120.7
O49 C46 C45 122.92(12)
O49 C46 C41 114.97(11)
C45 C46 C41 122.10(11)
C42 O47 C47 118.45(11)
O47 C47 H47A 109.5
O47 C47 H47B 109.5
H47A C47 H47B 109.5
O47 C47 H47C 109.5
H47A C47 H47C 109.5
H47B C47 H47C 109.5
C44 O48 C48 117.44(12)
O48 C48 H48A 109.5
O48 C48 H48B 109.5
H48A C48 H48B 109.5
O48 C48 H48C 109.5
H48A C48 H48C 109.5
H48B C48 H48C 109.5
C46 O49 C49 117.75(12)
O49 C49 H49A 109.5
O49 C49 H49B 109.5
H49A C49 H49B 109.5
O49 C49 H49C 109.5
H49A C49 H49C 109.5
H49B C49 H49C 109.5
C52 C51 C56 119.22(13)
C52 C51 C5 123.17(12)
C56 C51 C5 117.61(12)
C53 C52 C51 119.79(14)
C53 C52 H52 120.1
C51 C52 H52 120.1
C54 C53 C52 120.63(15)
C54 C53 H53 119.7
C52 C53 H53 119.7
C55 C54 C53 119.94(14)
C55 C54 H54 120.0
C53 C54 H54 120.0
C54 C55 C56 119.83(14)
C54 C55 H55 120.1
C56 C55 H55 120.1
C55 C56 C51 120.53(14)
C55 C56 H56 119.7
C51 C56 H56 119.7

loop_
_geom_bond_atom_site_label_1
_geom_bond_atom_site_label_2
_geom_bond_distance
O1 C1 1.2324(17)
O2 C5 1.2401(16)
N1 C1 1.3552(18)
N1 C2 1.4607(18)
N1 H1 0.914(18)
N2 C5 1.3394(17)
N2 C4 1.4686(16)
N2 H2 0.889(18)
C1 C11 1.504(2)
C2 C21 1.530(2)
C2 C3 1.5510(19)
C2 H2A 1.0000
C3 C6 1.536(2)
C3 C4 1.5534(18)
C3 H3 1.0000
C4 C41 1.5211(18)
C4 H4 1.0000
C5 C51 1.5021(18)
C6 H6A 0.9800
C6 H6B 0.9800
C6 H6C 0.9800
C11 C12 1.394(2)
C11 C16 1.397(2)
C12 C13 1.388(2)
C12 H12 0.9500
C13 C14 1.381(3)
C13 H13 0.9500
C14 C15 1.385(3)
C14 H14 0.9500
C15 C16 1.391(2)
C15 H15 0.9500
C16 H16 0.9500
C21 C26 1.392(2)
C21 C22 1.393(2)
C22 C23 1.383(2)
C22 H22 0.9500
C23 C24 1.383(3)
C23 H23 0.9500
C24 C25 1.387(3)
C24 H24 0.9500
C25 C26 1.396(2)
C25 H25 0.9500
C26 H26 0.9500
C41 C42 1.4004(17)
C41 C46 1.4030(18)
C42 O47 1.3695(16)
C42 C43 1.3971(19)
C43 C44 1.3860(19)
C43 H43 0.9500
C44 O48 1.3706(17)
C44 C45 1.3935(19)
C45 C46 1.3865(19)
C45 H45 0.9500
C46 O49 1.3755(15)
O47 C47 1.4300(16)
C47 H47A 0.9800
C47 H47B 0.9800
C47 H47C 0.9800
O48 C48 1.4244(19)
C48 H48A 0.9800
C48 H48B 0.9800
C48 H48C 0.9800
O49 C49 1.4288(18)
C49 H49A 0.9800
C49 H49B 0.9800
C49 H49C 0.9800
C51 C52 1.3900(19)
C51 C56 1.3929(19)
C52 C53 1.390(2)
C52 H52 0.9500
C53 C54 1.381(2)
C53 H53 0.9500
C54 C55 1.381(2)
C54 H54 0.9500
C55 C56 1.390(2)
C55 H55 0.9500
C56 H56 0.9500

loop_
_geom_hbond_atom_site_label_D
_geom_hbond_atom_site_label_H
_geom_hbond_atom_site_label_A
_geom_hbond_distance_DH
_geom_hbond_distance_HA
_geom_hbond_distance_DA
_geom_hbond_angle_DHA
N1 H1 O2 0.914(18) 2.166(19) 3.0642(16) 167.3(15)
N2 H2 O49 0.889(18) 2.168(17) 2.7448(15) 122.0(14)

loop_
_geom_torsion_atom_site_label_1
_geom_torsion_atom_site_label_2
_geom_torsion_atom_site_label_3
_geom_torsion_atom_site_label_4
_geom_torsion
C2 N1 C1 O1 -10.9(2)
C2 N1 C1 C11 169.02(12)
C1 N1 C2 C21 -90.45(15)
C1 N1 C2 C3 140.53(13)
N1 C2 C3 C6 -71.99(15)
C21 C2 C3 C6 159.22(12)
N1 C2 C3 C4 51.42(16)
C21 C2 C3 C4 -77.38(15)
C5 N2 C4 C41 120.96(12)
C5 N2 C4 C3 -112.77(13)
C6 C3 C4 N2 163.17(12)
C2 C3 C4 N2 38.76(16)
C6 C3 C4 C41 -72.06(14)
C2 C3 C4 C41 163.52(11)
C4 N2 C5 O2 5.88(19)
C4 N2 C5 C51 -177.20(11)
O1 C1 C11 C12 -18.2(2)
N1 C1 C11 C12 161.96(13)
O1 C1 C11 C16 159.41(14)
N1 C1 C11 C16 -20.48(19)
C16 C11 C12 C13 0.2(2)
C1 C11 C12 C13 177.90(13)
C11 C12 C13 C14 0.2(2)
C12 C13 C14 C15 -0.3(2)
C13 C14 C15 C16 0.1(2)
C14 C15 C16 C11 0.3(2)
C12 C11 C16 C15 -0.4(2)
C1 C11 C16 C15 -177.97(13)
N1 C2 C21 C26 -5.92(19)
C3 C2 C21 C26 122.41(14)
N1 C2 C21 C22 173.81(12)
C3 C2 C21 C22 -57.86(17)
C26 C21 C22 C23 -3.1(2)
C2 C21 C22 C23 177.17(14)
C21 C22 C23 C24 -0.1(3)
C22 C23 C24 C25 2.7(3)
C23 C24 C25 C26 -2.1(3)
C22 C21 C26 C25 3.7(2)
C2 C21 C26 C25 -176.55(13)
C24 C25 C26 C21 -1.2(2)
N2 C4 C41 C42 -124.70(12)
C3 C4 C41 C42 108.04(13)
N2 C4 C41 C46 51.52(15)
C3 C4 C41 C46 -75.73(15)
C46 C41 C42 O47 179.01(11)
C4 C41 C42 O47 -4.59(17)
C46 C41 C42 C43 -0.96(19)
C4 C41 C42 C43 175.44(12)
O47 C42 C43 C44 179.70(12)
C41 C42 C43 C44 -0.34(19)
C42 C43 C44 O48 -178.27(12)
C42 C43 C44 C45 1.6(2)
O48 C44 C45 C46 178.37(12)
C43 C44 C45 C46 -1.5(2)
C44 C45 C46 O49 -178.89(12)
C44 C45 C46 C41 0.1(2)
C42 C41 C46 O49 -179.85(11)
C4 C41 C46 O49 3.79(18)
C42 C41 C46 C45 1.06(19)
C4 C41 C46 C45 -175.31(12)
C43 C42 O47 C47 -0.07(19)
C41 C42 O47 C47 179.97(12)
C43 C44 O48 C48 1.7(2)
C45 C44 O48 C48 -178.18(14)
C45 C46 O49 C49 1.6(2)
C41 C46 O49 C49 -177.47(15)
O2 C5 C51 C52 -163.85(13)
N2 C5 C51 C52 19.17(18)
O2 C5 C51 C56 17.00(18)
N2 C5 C51 C56 -159.98(12)
C56 C51 C52 C53 2.6(2)
C5 C51 C52 C53 -176.57(14)
C51 C52 C53 C54 -1.1(3)
C52 C53 C54 C55 -0.8(3)
C53 C54 C55 C56 1.3(2)
C54 C55 C56 C51 0.1(2)
C52 C51 C56 C55 -2.1(2)
C5 C51 C56 C55 177.12(13)
